data_7028534
loop_
_publ_author_name
'Ma, Zhen'
'Wei, Lijuan'
'Alegria, Elisabete C. B. A.'
'Martins, Lu\'isa M D R S'
'Guedes da Silva, M F\'atima C'
'Pombeiro, Armando J. L.'

_publ_section_title
;
 Synthesis and characterization of copper(ii) 4'-phenyl-terpyridine
 compounds and catalytic application for aerobic oxidation of benzylic
 alcohols.
;
_journal_issue 10
_journal_name_full 'Dalton transactions (Cambridge, England : 2003)'
_journal_page_first 4048
_journal_page_last 4058
_journal_paper_doi 10.1039/c3dt53054j
_journal_volume 43
_journal_year 2014
_chemical_formula_moiety 'C23 H23 Cu N3 O2 S, 2(N O3)'
_chemical_formula_sum 'C23 H23 Cu N5 O8 S'
_chemical_formula_weight 593.06
_chemical_name_systematic
;
 ?
;
_space_group_crystal_system triclinic
_space_group_IT_number 2
_space_group_name_Hall '-P 1'
_space_group_name_H-M_alt 'P -1'
_symmetry_space_group_name_Hall '-P 1'
_symmetry_space_group_name_H-M 'P -1'
_atom_sites_solution_hydrogens mixed
_audit_creation_method SHELXL-2013
_cell_angle_alpha 101.172(2)
_cell_angle_beta 101.232(2)
_cell_angle_gamma 116.680(3)
_cell_formula_units_Z 2
_cell_length_a 9.9081(4)
_cell_length_b 10.6163(3)
_cell_length_c 13.7652(5)
_cell_measurement_reflns_used 5260
_cell_measurement_temperature 150(2)
_cell_measurement_theta_max 29.25
_cell_measurement_theta_min 2.42
_cell_volume 1201.88(9)
_computing_structure_refinement 'SHELXL-2013 (Sheldrick, 2013)'
_diffrn_ambient_temperature 150(2)
_diffrn_measured_fraction_theta_full 0.907
_diffrn_measured_fraction_theta_max 0.997
_diffrn_radiation_type MoK\a
_diffrn_radiation_wavelength 0.71073
_diffrn_reflns_av_R_equivalents 0.0272
_diffrn_reflns_av_unetI/netI 0.0231
_diffrn_reflns_Laue_measured_fraction_full 0.907
_diffrn_reflns_Laue_measured_fraction_max 0.997
_diffrn_reflns_limit_h_max 11
_diffrn_reflns_limit_h_min -12
_diffrn_reflns_limit_k_max 12
_diffrn_reflns_limit_k_min -12
_diffrn_reflns_limit_l_max 16
_diffrn_reflns_limit_l_min -16
_diffrn_reflns_number 15087
_diffrn_reflns_point_group_measured_fraction_full 0.907
_diffrn_reflns_point_group_measured_fraction_max 0.997
_diffrn_reflns_theta_full 26.300
_diffrn_reflns_theta_max 25.499
_diffrn_reflns_theta_min 2.429
_exptl_absorpt_coefficient_mu 1.056
_exptl_absorpt_correction_T_max 0.8492
_exptl_absorpt_correction_T_min 0.6896
_exptl_absorpt_correction_type multi-scan
_exptl_absorpt_process_details sadabs
_exptl_crystal_colour blue
_exptl_crystal_density_diffrn 1.639
_exptl_crystal_description block
_exptl_crystal_F_000 610
_exptl_crystal_size_max 0.380
_exptl_crystal_size_mid 0.280
_exptl_crystal_size_min 0.160
_refine_diff_density_max 0.996
_refine_diff_density_min -0.654
_refine_diff_density_rms 0.080
_refine_ls_extinction_method none
_refine_ls_goodness_of_fit_ref 1.069
_refine_ls_hydrogen_treatment mixed
_refine_ls_matrix_type full
_refine_ls_number_parameters 349
_refine_ls_number_reflns 4436
_refine_ls_number_restraints 0
_refine_ls_restrained_S_all 1.069
_refine_ls_R_factor_all 0.0313
_refine_ls_R_factor_gt 0.0289
_refine_ls_shift/su_max 0.001
_refine_ls_shift/su_mean 0.000
_refine_ls_structure_factor_coef Fsqd
_refine_ls_weighting_details 'w=1/[\s^2^(Fo^2^)+(0.0360P)^2^+1.1074P] where P=(Fo^2^+2Fc^2^)/3'
_refine_ls_weighting_scheme calc
_refine_ls_wR_factor_gt 0.0757
_refine_ls_wR_factor_ref 0.0769
_reflns_Friedel_coverage 0.000
_reflns_number_gt 4143
_reflns_number_total 4436
_reflns_threshold_expression 'I > 2\s(I)'
_cod_data_source_file c3dt53054j.txt
_cod_data_source_block Compound4
_cod_original_cell_volume 1201.88(8)
_cod_database_code 7028534
_shelx_space_group_comment
;
The symmetry employed for this shelxl refinement is uniquely defined
by the following loop, which should always be used as a source of
symmetry information in preference to the above space-group names.
They are only intended as comments.
;
_shelx_estimated_absorpt_t_min 0.690
_shelx_estimated_absorpt_t_max 0.849
_shelxl_version_number 2013-4

loop_
_space_group_symop_operation_xyz
'x, y, z'
'-x, -y, -z'

loop_
_atom_site_label
_atom_site_type_symbol
_atom_site_fract_x
_atom_site_fract_y
_atom_site_fract_z
_atom_site_U_iso_or_equiv
_atom_site_adp_type
_atom_site_occupancy
_atom_site_site_symmetry_order
_atom_site_calc_flag
_atom_site_refinement_flags_posn
_atom_site_refinement_flags_adp
C1 C 0.4740(3) 0.1580(2) 0.07600(15) 0.0220(4) Uani 1 1 d . .
H1 H 0.3716 0.0707 0.0490 0.026 Uiso 1 1 calc R U
C2 C 0.5615(3) 0.2005(3) 0.00928(16) 0.0251(5) Uani 1 1 d . .
H2 H 0.5196 0.1426 -0.0625 0.030 Uiso 1 1 calc R U
C3 C 0.7095(3) 0.3272(2) 0.04770(16) 0.0235(4) Uani 1 1 d . .
H3 H 0.7709 0.3573 0.0028 0.028 Uiso 1 1 calc R U
C4 C 0.7685(2) 0.4110(2) 0.15295(15) 0.0201(4) Uani 1 1 d . .
H4 H 0.8698 0.4997 0.1809 0.024 Uiso 1 1 calc R U
C5 C 0.6761(2) 0.3621(2) 0.21586(15) 0.0161(4) Uani 1 1 d . .
C6 C 0.7266(2) 0.4383(2) 0.32961(14) 0.0154(4) Uani 1 1 d . .
C7 C 0.8737(2) 0.5597(2) 0.39113(15) 0.0170(4) Uani 1 1 d . .
H7 H 0.9535 0.6056 0.3606 0.020 Uiso 1 1 calc R U
C8 C 0.9041(2) 0.6145(2) 0.49893(15) 0.0161(4) Uani 1 1 d . .
C9 C 0.7821(2) 0.5427(2) 0.54015(14) 0.0159(4) Uani 1 1 d . .
H9 H 0.7988 0.5766 0.6129 0.019 Uiso 1 1 calc R U
C10 C 0.6376(2) 0.4223(2) 0.47396(14) 0.0147(4) Uani 1 1 d . .
C11 C 0.4989(2) 0.3312(2) 0.50480(14) 0.0151(4) Uani 1 1 d . .
C12 C 0.4920(2) 0.3639(2) 0.60509(15) 0.0175(4) Uani 1 1 d . .
H12 H 0.5791 0.4482 0.6596 0.021 Uiso 1 1 calc R U
C13 C 0.3544(2) 0.2705(2) 0.62468(15) 0.0196(4) Uani 1 1 d . .
H13 H 0.3459 0.2908 0.6928 0.024 Uiso 1 1 calc R U
C14 C 0.2310(2) 0.1484(2) 0.54373(16) 0.0208(4) Uani 1 1 d . .
H14 H 0.1366 0.0835 0.5558 0.025 Uiso 1 1 calc R U
C15 C 0.2453(2) 0.1208(2) 0.44492(16) 0.0197(4) Uani 1 1 d . .
H15 H 0.1601 0.0361 0.3897 0.024 Uiso 1 1 calc R U
C16 C 1.0617(2) 0.7432(2) 0.56810(15) 0.0170(4) Uani 1 1 d . .
C17 C 1.1949(2) 0.7918(2) 0.53379(15) 0.0187(4) Uani 1 1 d . .
H17 H 1.1844 0.7431 0.4648 0.022 Uiso 1 1 calc R U
C18 C 1.3416(2) 0.9099(2) 0.59907(16) 0.0210(4) Uani 1 1 d . .
H18 H 1.4308 0.9417 0.5745 0.025 Uiso 1 1 calc R U
C19 C 1.3598(2) 0.9825(2) 0.70020(16) 0.0220(4) Uani 1 1 d . .
H19 H 1.4610 1.0629 0.7451 0.026 Uiso 1 1 calc R U
C20 C 1.2283(3) 0.9361(2) 0.73486(16) 0.0246(4) Uani 1 1 d . .
H20 H 1.2396 0.9855 0.8039 0.029 Uiso 1 1 calc R U
C21 C 1.0808(2) 0.8183(2) 0.66968(16) 0.0222(4) Uani 1 1 d . .
H21 H 0.9916 0.7882 0.6942 0.027 Uiso 1 1 calc R U
C22 C 0.0124(3) 0.2388(3) 0.08189(18) 0.0348(6) Uani 1 1 d . .
H22A H -0.0659 0.1462 0.0891 0.052 Uiso 1 1 calc R U
H22B H -0.0204 0.2387 0.0100 0.052 Uiso 1 1 calc R U
H22C H 0.0190 0.3239 0.1302 0.052 Uiso 1 1 calc R U
C23 C 0.3152(3) 0.4266(3) 0.09199(19) 0.0348(5) Uani 1 1 d . .
H23A H 0.4265 0.4514 0.1057 0.052 Uiso 1 1 calc R U
H23B H 0.3102 0.5046 0.1399 0.052 Uiso 1 1 calc R U
H23C H 0.2707 0.4192 0.0196 0.052 Uiso 1 1 calc R U
N1 N 0.5302(2) 0.23695(18) 0.17770(12) 0.0172(3) Uani 1 1 d . .
N2 N 0.61196(19) 0.37373(17) 0.37133(12) 0.0148(3) Uani 1 1 d . .
N3 N 0.37673(19) 0.21077(18) 0.42522(12) 0.0163(3) Uani 1 1 d . .
N4 N 0.8636(2) 0.8074(2) 0.18498(14) 0.0265(4) Uani 1 1 d . .
N5 N 0.8033(2) 0.3156(2) 0.75563(15) 0.0286(4) Uani 1 1 d . .
O1 O 0.71615(19) 0.7252(2) 0.14734(13) 0.0422(5) Uani 1 1 d . .
O2 O 0.93685(19) 0.89745(19) 0.13946(12) 0.0322(4) Uani 1 1 d . .
O3 O 0.9405(2) 0.80372(19) 0.26615(13) 0.0356(4) Uani 1 1 d . .
O4 O 0.7149(2) 0.18598(19) 0.69546(17) 0.0454(5) Uani 1 1 d . .
O5 O 0.84616(19) 0.42145(17) 0.72131(13) 0.0302(4) Uani 1 1 d . .
O6 O 0.8581(3) 0.3419(3) 0.85279(16) 0.0650(7) Uani 1 1 d . .
O7 O 0.25718(17) 0.28563(16) 0.23002(10) 0.0210(3) Uani 1 1 d . .
O8 O 0.24873(19) -0.00484(17) 0.20181(12) 0.0221(3) Uani 1 1 d . .
S1 S 0.20239(6) 0.25242(6) 0.11173(4) 0.02073(12) Uani 1 1 d . .
Cu1 Cu 0.41187(3) 0.19848(2) 0.28461(2) 0.01513(8) Uani 1 1 d . .
H8A H 0.163(3) -0.025(3) 0.187(2) 0.023 Uiso 1 1 d . U
H8B H 0.257(3) -0.061(3) 0.224(2) 0.023 Uiso 1 1 d . U

loop_
_atom_site_aniso_label
_atom_site_aniso_U_11
_atom_site_aniso_U_22
_atom_site_aniso_U_33
_atom_site_aniso_U_23
_atom_site_aniso_U_13
_atom_site_aniso_U_12
C1 0.0221(10) 0.0230(10) 0.0173(10) 0.0018(8) 0.0046(8) 0.0109(9)
C2 0.0299(12) 0.0325(12) 0.0135(9) 0.0032(8) 0.0060(8) 0.0184(10)
C3 0.0281(11) 0.0338(12) 0.0178(10) 0.0123(9) 0.0126(9) 0.0194(10)
C4 0.0197(10) 0.0236(10) 0.0181(9) 0.0082(8) 0.0076(8) 0.0105(9)
C5 0.0175(9) 0.0182(9) 0.0152(9) 0.0062(7) 0.0058(7) 0.0107(8)
C6 0.0183(9) 0.0175(9) 0.0145(9) 0.0073(7) 0.0068(7) 0.0107(8)
C7 0.0163(9) 0.0183(9) 0.0175(9) 0.0076(8) 0.0078(7) 0.0080(8)
C8 0.0165(9) 0.0163(9) 0.0178(9) 0.0068(8) 0.0053(7) 0.0097(8)
C9 0.0190(10) 0.0168(9) 0.0133(9) 0.0057(7) 0.0057(7) 0.0095(8)
C10 0.0174(9) 0.0165(9) 0.0143(9) 0.0069(7) 0.0063(7) 0.0106(8)
C11 0.0152(9) 0.0152(9) 0.0158(9) 0.0062(7) 0.0052(7) 0.0078(8)
C12 0.0175(9) 0.0190(10) 0.0170(9) 0.0073(8) 0.0058(7) 0.0093(8)
C13 0.0229(10) 0.0237(10) 0.0179(9) 0.0099(8) 0.0108(8) 0.0134(9)
C14 0.0174(10) 0.0225(10) 0.0239(10) 0.0114(8) 0.0107(8) 0.0081(9)
C15 0.0170(10) 0.0177(10) 0.0206(10) 0.0066(8) 0.0063(8) 0.0055(8)
C16 0.0166(9) 0.0166(9) 0.0188(9) 0.0074(8) 0.0056(8) 0.0086(8)
C17 0.0206(10) 0.0183(9) 0.0199(10) 0.0071(8) 0.0078(8) 0.0110(8)
C18 0.0171(10) 0.0204(10) 0.0277(11) 0.0105(8) 0.0094(8) 0.0094(8)
C19 0.0155(10) 0.0178(10) 0.0246(10) 0.0046(8) 0.0014(8) 0.0050(8)
C20 0.0228(11) 0.0253(11) 0.0182(10) 0.0019(8) 0.0046(8) 0.0090(9)
C21 0.0177(10) 0.0252(11) 0.0197(10) 0.0061(8) 0.0068(8) 0.0077(9)
C22 0.0314(13) 0.0547(16) 0.0222(11) 0.0070(11) 0.0035(9) 0.0289(12)
C23 0.0501(15) 0.0315(12) 0.0261(11) 0.0138(10) 0.0168(11) 0.0196(12)
N1 0.0191(8) 0.0181(8) 0.0154(8) 0.0046(7) 0.0056(7) 0.0104(7)
N2 0.0171(8) 0.0153(8) 0.0142(8) 0.0060(6) 0.0063(6) 0.0088(7)
N3 0.0163(8) 0.0166(8) 0.0162(8) 0.0063(6) 0.0060(6) 0.0077(7)
N4 0.0261(10) 0.0261(10) 0.0193(9) 0.0006(7) 0.0107(8) 0.0080(8)
N5 0.0370(11) 0.0342(11) 0.0364(11) 0.0211(9) 0.0275(9) 0.0254(10)
O1 0.0221(9) 0.0480(11) 0.0269(9) -0.0014(8) 0.0083(7) -0.0008(8)
O2 0.0273(8) 0.0420(10) 0.0292(8) 0.0188(7) 0.0147(7) 0.0139(8)
O3 0.0345(9) 0.0373(9) 0.0305(9) 0.0171(7) 0.0104(7) 0.0122(8)
O4 0.0291(9) 0.0257(9) 0.0686(13) 0.0160(9) 0.0088(9) 0.0061(8)
O5 0.0308(9) 0.0250(8) 0.0381(9) 0.0172(7) 0.0134(7) 0.0128(7)
O6 0.125(2) 0.0683(15) 0.0368(11) 0.0306(11) 0.0466(13) 0.0639(16)
O7 0.0245(8) 0.0250(7) 0.0147(7) 0.0054(6) 0.0041(6) 0.0148(6)
O8 0.0208(8) 0.0159(7) 0.0248(8) 0.0056(6) 0.0067(6) 0.0059(7)
S1 0.0250(3) 0.0247(3) 0.0149(2) 0.00456(19) 0.00497(19) 0.0158(2)
Cu1 0.01525(13) 0.01431(13) 0.01268(13) 0.00361(9) 0.00493(9) 0.00508(10)

loop_
_atom_type_symbol
_atom_type_description
_atom_type_scat_dispersion_real
_atom_type_scat_dispersion_imag
_atom_type_scat_source
C C 0.0033 0.0016 'International Tables Vol C Tables 4.2.6.8 and 6.1.1.4'
H H 0.0000 0.0000 'International Tables Vol C Tables 4.2.6.8 and 6.1.1.4'
N N 0.0061 0.0033 'International Tables Vol C Tables 4.2.6.8 and 6.1.1.4'
O O 0.0106 0.0060 'International Tables Vol C Tables 4.2.6.8 and 6.1.1.4'
S S 0.1246 0.1234 'International Tables Vol C Tables 4.2.6.8 and 6.1.1.4'
Cu Cu 0.3201 1.2651 'International Tables Vol C Tables 4.2.6.8 and 6.1.1.4'

loop_
_geom_angle_atom_site_label_1
_geom_angle_atom_site_label_2
_geom_angle_atom_site_label_3
_geom_angle
N1 C1 C2 121.7(2)
N1 C1 H1 119.2
C2 C1 H1 119.2
C3 C2 C1 119.51(19)
C3 C2 H2 120.2
C1 C2 H2 120.2
C2 C3 C4 119.36(19)
C2 C3 H3 120.3
C4 C3 H3 120.3
C5 C4 C3 118.43(19)
C5 C4 H4 120.8
C3 C4 H4 120.8
N1 C5 C4 122.03(17)
N1 C5 C6 114.05(16)
C4 C5 C6 123.91(18)
N2 C6 C7 120.96(17)
N2 C6 C5 112.23(17)
C7 C6 C5 126.80(17)
C6 C7 C8 119.45(17)
C6 C7 H7 120.3
C8 C7 H7 120.3
C7 C8 C9 118.03(18)
C7 C8 C16 121.13(17)
C9 C8 C16 120.83(17)
C10 C9 C8 119.44(17)
C10 C9 H9 120.3
C8 C9 H9 120.3
N2 C10 C9 121.04(17)
N2 C10 C11 112.54(16)
C9 C10 C11 126.40(17)
N3 C11 C12 122.14(17)
N3 C11 C10 114.21(16)
C12 C11 C10 123.65(17)
C11 C12 C13 118.54(18)
C11 C12 H12 120.7
C13 C12 H12 120.7
C14 C13 C12 119.11(18)
C14 C13 H13 120.4
C12 C13 H13 120.4
C13 C14 C15 119.66(18)
C13 C14 H14 120.2
C15 C14 H14 120.2
N3 C15 C14 121.61(18)
N3 C15 H15 119.2
C14 C15 H15 119.2
C21 C16 C17 118.18(18)
C21 C16 C8 120.76(17)
C17 C16 C8 121.06(17)
C18 C17 C16 120.76(18)
C18 C17 H17 119.6
C16 C17 H17 119.6
C17 C18 C19 120.61(18)
C17 C18 H18 119.7
C19 C18 H18 119.7
C20 C19 C18 119.18(19)
C20 C19 H19 120.4
C18 C19 H19 120.4
C21 C20 C19 120.51(19)
C21 C20 H20 119.7
C19 C20 H20 119.7
C20 C21 C16 120.74(19)
C20 C21 H21 119.6
C16 C21 H21 119.6
S1 C22 H22A 109.5
S1 C22 H22B 109.5
H22A C22 H22B 109.5
S1 C22 H22C 109.5
H22A C22 H22C 109.5
H22B C22 H22C 109.5
S1 C23 H23A 109.5
S1 C23 H23B 109.5
H23A C23 H23B 109.5
S1 C23 H23C 109.5
H23A C23 H23C 109.5
H23B C23 H23C 109.5
C1 N1 C5 118.98(17)
C1 N1 Cu1 126.79(14)
C5 N1 Cu1 114.08(12)
C10 N2 C6 121.07(17)
C10 N2 Cu1 118.87(13)
C6 N2 Cu1 119.89(13)
C15 N3 C11 118.95(16)
C15 N3 Cu1 127.19(13)
C11 N3 Cu1 113.70(12)
O3 N4 O1 121.37(19)
O3 N4 O2 119.40(18)
O1 N4 O2 119.22(19)
O5 N5 O4 120.7(2)
O5 N5 O6 118.4(2)
O4 N5 O6 120.8(2)
S1 O7 Cu1 114.33(8)
Cu1 O8 H8A 119(2)
Cu1 O8 H8B 113(2)
H8A O8 H8B 108(3)
O7 S1 C22 104.81(9)
O7 S1 C23 104.89(10)
C22 S1 C23 98.97(13)
N2 Cu1 O8 163.13(7)
N2 Cu1 N3 80.51(6)
O8 Cu1 N3 101.72(7)
N2 Cu1 N1 79.54(7)
O8 Cu1 N1 95.71(6)
N3 Cu1 N1 159.19(7)
N2 Cu1 O7 104.34(6)
O8 Cu1 O7 92.20(6)
N3 Cu1 O7 94.72(6)
N1 Cu1 O7 95.90(6)

loop_
_geom_bond_atom_site_label_1
_geom_bond_atom_site_label_2
_geom_bond_distance
C1 N1 1.340(3)
C1 C2 1.385(3)
C1 H1 0.9500
C2 C3 1.375(3)
C2 H2 0.9500
C3 C4 1.391(3)
C3 H3 0.9500
C4 C5 1.383(3)
C4 H4 0.9500
C5 N1 1.356(3)
C5 C6 1.482(3)
C6 N2 1.340(2)
C6 C7 1.383(3)
C7 C8 1.402(3)
C7 H7 0.9500
C8 C9 1.404(3)
C8 C16 1.487(3)
C9 C10 1.382(3)
C9 H9 0.9500
C10 N2 1.337(2)
C10 C11 1.483(3)
C11 N3 1.360(2)
C11 C12 1.379(3)
C12 C13 1.396(3)
C12 H12 0.9500
C13 C14 1.380(3)
C13 H13 0.9500
C14 C15 1.384(3)
C14 H14 0.9500
C15 N3 1.342(3)
C15 H15 0.9500
C16 C21 1.399(3)
C16 C17 1.399(3)
C17 C18 1.382(3)
C17 H17 0.9500
C18 C19 1.388(3)
C18 H18 0.9500
C19 C20 1.387(3)
C19 H19 0.9500
C20 C21 1.385(3)
C20 H20 0.9500
C21 H21 0.9500
C22 S1 1.778(2)
C22 H22A 0.9800
C22 H22B 0.9800
C22 H22C 0.9800
C23 S1 1.789(2)
C23 H23A 0.9800
C23 H23B 0.9800
C23 H23C 0.9800
N1 Cu1 2.0451(16)
N2 Cu1 1.9293(16)
N3 Cu1 2.0223(16)
N4 O3 1.242(2)
N4 O1 1.245(2)
N4 O2 1.272(2)
N5 O5 1.233(2)
N5 O4 1.241(3)
N5 O6 1.264(3)
O7 S1 1.5270(14)
O7 Cu1 2.2054(14)
O8 Cu1 1.9408(15)
O8 H8A 0.75(3)
O8 H8B 0.75(3)
